data_1549960
loop_
_publ_author_name
'Yao, Shenglai'
'Forstner, Viktoria'
'Menezes, Prashanth W.'
'Panda, Chakadola'
'Mebs, Stefan'
'Zolnhofer, Eva M.'
'Miehlich, Matthias E.'
'Szilv\'asi, Tibor'
'Ashok Kumar, Nanjundan'
'Haumann, Michael'
'Meyer, Karsten'
'Gr\"utzmacher, Hansj\"org'
'Driess, Matthias'

_publ_section_title
;
 From an Fe<sub>2</sub>P<sub>3</sub> complex to FeP nanoparticles as
 efficient electrocatalysts for water-splitting.
;
_journal_issue 45
_journal_name_full 'Chemical science'
_journal_page_first 8590
_journal_page_last 8597
_journal_paper_doi 10.1039/c8sc03407a
_journal_volume 9
_journal_year 2018
_chemical_formula_sum 'C54 H74 Fe2 N4 P3'
_chemical_formula_weight 983.78
_space_group_IT_number 15
_space_group_name_Hall '-C 2yc'
_space_group_name_H-M_alt 'C 1 2/c 1'
_symmetry_cell_setting monoclinic
_symmetry_space_group_name_Hall '-C 2yc'
_symmetry_space_group_name_H-M 'C 1 2/c 1'
_atom_sites_solution_hydrogens geom
_atom_sites_solution_primary direct
_atom_sites_solution_secondary difmap
_audit_creation_method 'CrysAlisPro 1.171.38.41 (Rigaku OD, 2015)'
_audit_update_record
;
2018-08-28 deposited with the CCDC.
2018-09-17 downloaded from the CCDC.
;
_cell_angle_alpha 90.00
_cell_angle_beta 92.864(3)
_cell_angle_gamma 90.00
_cell_formula_units_Z 4
_cell_length_a 22.1222(7)
_cell_length_b 15.3352(5)
_cell_length_c 15.7519(5)
_cell_measurement_reflns_used 7685
_cell_measurement_temperature 150(2)
_cell_measurement_theta_max 73.5820
_cell_measurement_theta_min 3.4550
_cell_volume 5337.1(3)
_computing_cell_refinement 'CrysAlisPro 1.171.38.41 (Rigaku OD, 2015)'
_computing_data_collection 'CrysAlisPro 1.171.38.41 (Rigaku OD, 2015)'
_computing_data_reduction 'CrysAlisPro 1.171.38.41 (Rigaku OD, 2015)'
_computing_structure_refinement 'SHELXL-97 (Sheldrick, 1997)'
_computing_structure_solution 'SHELXS-97 (Sheldrick, 1990)'
_diffrn_ambient_temperature 150(2)
_diffrn_measured_fraction_theta_full 1.000
_diffrn_measured_fraction_theta_max 1.000
_diffrn_measurement_device 'four-circle diffractometer'
_diffrn_measurement_device_type 'SuperNova, Single source at offset, Atlas'
_diffrn_radiation_monochromator mirror
_diffrn_radiation_source 'fine-focus sealed tube'
_diffrn_radiation_type CuK\a
_diffrn_radiation_wavelength 1.54184
_diffrn_reflns_av_R_equivalents 0.0837
_diffrn_reflns_av_sigmaI/netI 0.0559
_diffrn_reflns_limit_h_max 26
_diffrn_reflns_limit_h_min -17
_diffrn_reflns_limit_k_max 17
_diffrn_reflns_limit_k_min -18
_diffrn_reflns_limit_l_max 18
_diffrn_reflns_limit_l_min -18
_diffrn_reflns_number 16368
_diffrn_reflns_theta_full 67.50
_diffrn_reflns_theta_max 67.50
_diffrn_reflns_theta_min 3.51
_exptl_absorpt_coefficient_mu 5.489
_exptl_absorpt_correction_T_max 1.00000
_exptl_absorpt_correction_T_min 0.27522
_exptl_absorpt_correction_type multi-scan
_exptl_absorpt_process_details
;
CrysAlisPro 1.171.38.41 (Rigaku Oxford Diffraction, 2015)
Empirical absorption correction using spherical harmonics,
 implemented in SCALE3 ABSPACK scaling algorithm.
;
_exptl_crystal_colour 'dark brown'
_exptl_crystal_density_diffrn 1.224
_exptl_crystal_density_method 'not measured'
_exptl_crystal_description plate
_exptl_crystal_F_000 2092
_exptl_crystal_size_max 0.36
_exptl_crystal_size_mid 0.21
_exptl_crystal_size_min 0.03
_refine_diff_density_max 1.063
_refine_diff_density_min -0.531
_refine_diff_density_rms 0.079
_refine_ls_extinction_method none
_refine_ls_goodness_of_fit_ref 1.040
_refine_ls_hydrogen_treatment constr
_refine_ls_matrix_type full
_refine_ls_number_parameters 306
_refine_ls_number_reflns 4826
_refine_ls_number_restraints 0
_refine_ls_restrained_S_all 1.040
_refine_ls_R_factor_all 0.0595
_refine_ls_R_factor_gt 0.0554
_refine_ls_shift/su_max 0.001
_refine_ls_shift/su_mean 0.000
_refine_ls_structure_factor_coef Fsqd
_refine_ls_weighting_details 'calc w=1/[\s^2^(Fo^2^)+(0.1076P)^2^+0.8912P] where P=(Fo^2^+2Fc^2^)/3'
_refine_ls_weighting_scheme calc
_refine_ls_wR_factor_gt 0.1489
_refine_ls_wR_factor_ref 0.1566
_reflns_number_gt 4368
_reflns_number_total 4826
_reflns_threshold_expression >2sigma(I)
_cod_data_source_file c8sc03407a2.cif
_cod_data_source_block 2
_cod_depositor_comments 'Adding full bibliography for 1549960--1549961.cif.'
_cod_original_sg_symbol_H-M C2/c
_cod_database_code 1549960

loop_
_symmetry_equiv_pos_as_xyz
'x, y, z'
'-x, y, -z+1/2'
'x+1/2, y+1/2, z'
'-x+1/2, y+1/2, -z+1/2'
'-x, -y, -z'
'x, -y, z-1/2'
'-x+1/2, -y+1/2, -z'
'x+1/2, -y+1/2, z-1/2'

loop_
_atom_site_label
_atom_site_type_symbol
_atom_site_fract_x
_atom_site_fract_y
_atom_site_fract_z
_atom_site_U_iso_or_equiv
_atom_site_adp_type
_atom_site_occupancy
_atom_site_symmetry_multiplicity
_atom_site_calc_flag
_atom_site_refinement_flags
Fe1 Fe 0.314731(15) 0.82886(2) 0.50495(2) 0.02504(16) Uani 1 1 d .
P1 P 0.20923(5) 0.81677(8) 0.49994(9) 0.0307(3) Uani 0.50 1 d P
N1 N 0.39481(10) 0.82637(13) 0.56438(14) 0.0294(5) Uani 1 1 d .
C1 C 0.42954(11) 0.89613(18) 0.57512(16) 0.0332(5) Uani 1 1 d .
H1 H 0.4659 0.8898 0.6093 0.040 Uiso 1 1 calc R
P2 P 0.23884(5) 0.77203(8) 0.41514(8) 0.0301(3) Uani 0.50 1 d P
N2 N 0.32735(9) 0.94245(13) 0.45296(13) 0.0296(4) Uani 1 1 d .
C2 C 0.41719(12) 0.97818(17) 0.54039(18) 0.0371(6) Uani 1 1 d .
H2 H 0.4423 1.0252 0.5594 0.045 Uiso 1 1 calc R
P3 P 0.22941(5) 0.78631(8) 0.55917(8) 0.0295(3) Uani 0.50 1 d P
C3 C 0.37098(12) 0.99635(17) 0.48019(17) 0.0341(5) Uani 1 1 d .
H3 H 0.3706 1.0531 0.4560 0.041 Uiso 1 1 calc R
C4 C 0.41956(10) 0.74450(17) 0.59356(17) 0.0318(5) Uani 1 1 d .
C5 C 0.45384(12) 0.6956(2) 0.53758(19) 0.0390(6) Uani 1 1 d .
C6 C 0.47601(13) 0.6148(2) 0.5660(2) 0.0484(7) Uani 1 1 d .
H6 H 0.5003 0.5811 0.5303 0.058 Uiso 1 1 calc R
C7 C 0.46307(15) 0.5835(2) 0.6450(2) 0.0509(8) Uani 1 1 d .
H7 H 0.4780 0.5280 0.6630 0.061 Uiso 1 1 calc R
C8 C 0.42869(14) 0.63206(19) 0.6983(2) 0.0447(7) Uani 1 1 d .
H8 H 0.4197 0.6092 0.7523 0.054 Uiso 1 1 calc R
C9 C 0.40697(11) 0.71393(17) 0.67423(18) 0.0354(6) Uani 1 1 d .
C10 C 0.37323(13) 0.7693(2) 0.73609(18) 0.0418(6) Uani 1 1 d .
H10 H 0.3495 0.8141 0.7024 0.050 Uiso 1 1 calc R
C11 C 0.3291(2) 0.7180(3) 0.7877(4) 0.0971(18) Uani 1 1 d .
H11A H 0.3016 0.6848 0.7492 0.146 Uiso 1 1 calc R
H11B H 0.3057 0.7583 0.8213 0.146 Uiso 1 1 calc R
H11C H 0.3517 0.6777 0.8258 0.146 Uiso 1 1 calc R
C12 C 0.4180(2) 0.8170(3) 0.7959(3) 0.0715(12) Uani 1 1 d .
H12A H 0.4427 0.7745 0.8286 0.107 Uiso 1 1 calc R
H12B H 0.3959 0.8535 0.8349 0.107 Uiso 1 1 calc R
H12C H 0.4443 0.8539 0.7628 0.107 Uiso 1 1 calc R
C13 C 0.46802(15) 0.7293(2) 0.4507(2) 0.0517(8) Uani 1 1 d .
H13 H 0.4402 0.7794 0.4377 0.062 Uiso 1 1 calc R
C14 C 0.5327(2) 0.7647(4) 0.4517(3) 0.0867(14) Uani 1 1 d .
H14A H 0.5374 0.8111 0.4942 0.130 Uiso 1 1 calc R
H14B H 0.5407 0.7882 0.3955 0.130 Uiso 1 1 calc R
H14C H 0.5613 0.7175 0.4659 0.130 Uiso 1 1 calc R
C15 C 0.4562(3) 0.6617(3) 0.3814(3) 0.0895(16) Uani 1 1 d .
H15A H 0.4841 0.6126 0.3907 0.134 Uiso 1 1 calc R
H15B H 0.4625 0.6881 0.3259 0.134 Uiso 1 1 calc R
H15C H 0.4144 0.6408 0.3829 0.134 Uiso 1 1 calc R
C16 C 0.29099(12) 0.97220(16) 0.37981(16) 0.0334(5) Uani 1 1 d .
C17 C 0.24009(13) 1.02415(16) 0.39052(17) 0.0358(6) Uani 1 1 d .
C18 C 0.20918(16) 1.0555(2) 0.3178(2) 0.0507(8) Uani 1 1 d .
H18 H 0.1749 1.0921 0.3235 0.061 Uiso 1 1 calc R
C19 C 0.22704(18) 1.0349(2) 0.2373(2) 0.0584(9) Uani 1 1 d .
H19 H 0.2058 1.0582 0.1885 0.070 Uiso 1 1 calc R
C20 C 0.27603(16) 0.9800(2) 0.22835(19) 0.0511(8) Uani 1 1 d .
H20 H 0.2877 0.9652 0.1730 0.061 Uiso 1 1 calc R
C21 C 0.30841(13) 0.94609(19) 0.29864(18) 0.0396(6) Uani 1 1 d .
C22 C 0.35998(14) 0.8826(2) 0.28849(19) 0.0489(7) Uani 1 1 d .
H22 H 0.3635 0.8471 0.3417 0.059 Uiso 1 1 calc R
C24 C 0.3491(2) 0.8190(3) 0.2152(3) 0.0697(11) Uani 1 1 d .
H24A H 0.3107 0.7884 0.2217 0.105 Uiso 1 1 calc R
H24B H 0.3823 0.7765 0.2155 0.105 Uiso 1 1 calc R
H24C H 0.3474 0.8510 0.1613 0.105 Uiso 1 1 calc R
C25 C 0.22042(13) 1.04875(18) 0.47835(18) 0.0389(6) Uani 1 1 d .
H25 H 0.2430 1.0107 0.5206 0.047 Uiso 1 1 calc R
C26 C 0.15304(17) 1.0344(3) 0.4886(3) 0.0679(10) Uani 1 1 d .
H26A H 0.1297 1.0718 0.4486 0.102 Uiso 1 1 calc R
H26B H 0.1431 1.0490 0.5469 0.102 Uiso 1 1 calc R
H26C H 0.1430 0.9732 0.4770 0.102 Uiso 1 1 calc R
C27 C 0.23759(19) 1.1431(2) 0.4985(2) 0.0609(9) Uani 1 1 d .
H27A H 0.2815 1.1503 0.4955 0.091 Uiso 1 1 calc R
H27B H 0.2256 1.1578 0.5559 0.091 Uiso 1 1 calc R
H27C H 0.2168 1.1819 0.4572 0.091 Uiso 1 1 calc R
C23 C 0.42039(18) 0.9285(3) 0.2805(3) 0.0778(13) Uani 1 1 d .
H23A H 0.4182 0.9664 0.2303 0.117 Uiso 1 1 calc R
H23B H 0.4523 0.8850 0.2746 0.117 Uiso 1 1 calc R
H23C H 0.4295 0.9638 0.3314 0.117 Uiso 1 1 calc R

loop_
_atom_site_aniso_label
_atom_site_aniso_U_11
_atom_site_aniso_U_22
_atom_site_aniso_U_33
_atom_site_aniso_U_23
_atom_site_aniso_U_13
_atom_site_aniso_U_12
Fe1 0.0261(2) 0.0301(3) 0.0193(2) 0.00213(13) 0.00481(16) -0.00204(12)
P1 0.0256(6) 0.0317(6) 0.0349(8) 0.0022(5) 0.0030(5) -0.0006(4)
N1 0.0292(10) 0.0360(11) 0.0237(11) 0.0000(8) 0.0068(8) -0.0001(7)
C1 0.0292(11) 0.0438(14) 0.0265(13) -0.0034(11) 0.0016(9) -0.0050(10)
P2 0.0311(6) 0.0388(6) 0.0205(6) 0.0068(5) 0.0019(5) -0.0072(5)
N2 0.0328(10) 0.0346(10) 0.0217(10) 0.0024(8) 0.0032(8) -0.0022(8)
C2 0.0387(13) 0.0374(13) 0.0353(14) 0.0013(11) 0.0020(11) -0.0083(10)
P3 0.0322(6) 0.0342(6) 0.0230(6) -0.0033(5) 0.0099(5) -0.0045(5)
C3 0.0433(13) 0.0315(12) 0.0278(13) 0.0040(10) 0.0064(11) -0.0066(10)
C4 0.0259(10) 0.0389(13) 0.0304(13) -0.0002(10) -0.0001(9) 0.0006(9)
C5 0.0325(12) 0.0471(15) 0.0377(16) -0.0049(13) 0.0036(11) 0.0066(11)
C6 0.0444(15) 0.0443(16) 0.0558(19) -0.0132(14) -0.0038(13) 0.0106(12)
C7 0.0558(17) 0.0375(15) 0.058(2) -0.0019(13) -0.0129(15) 0.0074(12)
C8 0.0512(16) 0.0411(15) 0.0411(16) 0.0073(12) -0.0064(13) 0.0006(12)
C9 0.0326(12) 0.0397(14) 0.0335(14) 0.0031(11) -0.0011(10) -0.0008(10)
C10 0.0428(14) 0.0539(16) 0.0291(14) 0.0047(12) 0.0073(11) 0.0054(12)
C11 0.104(3) 0.085(3) 0.109(4) 0.029(3) 0.074(3) 0.009(3)
C12 0.074(3) 0.092(3) 0.048(2) -0.025(2) -0.0056(19) 0.015(2)
C13 0.0571(17) 0.0574(18) 0.0424(17) -0.0050(14) 0.0205(14) 0.0142(14)
C14 0.076(3) 0.103(3) 0.085(3) 0.017(3) 0.039(2) -0.005(2)
C15 0.136(5) 0.090(3) 0.044(2) -0.017(2) 0.021(3) 0.010(3)
C16 0.0437(13) 0.0336(12) 0.0233(12) 0.0068(10) 0.0058(10) -0.0054(10)
C17 0.0476(14) 0.0307(12) 0.0288(13) 0.0019(10) -0.0011(11) -0.0013(10)
C18 0.0674(19) 0.0406(15) 0.0429(17) 0.0033(13) -0.0101(15) 0.0107(13)
C19 0.086(2) 0.0572(19) 0.0309(16) 0.0129(14) -0.0123(16) 0.0059(17)
C20 0.072(2) 0.0562(18) 0.0252(14) 0.0070(13) 0.0058(14) -0.0030(15)
C21 0.0477(15) 0.0462(15) 0.0256(13) 0.0059(11) 0.0091(11) -0.0066(11)
C22 0.0477(15) 0.073(2) 0.0281(14) 0.0030(14) 0.0190(12) -0.0001(14)
C24 0.066(2) 0.088(3) 0.058(2) -0.021(2) 0.022(2) 0.0092(18)
C25 0.0451(14) 0.0367(13) 0.0352(15) -0.0027(11) 0.0056(11) 0.0041(11)
C26 0.0491(18) 0.091(3) 0.064(2) -0.014(2) 0.0092(17) -0.0025(18)
C27 0.088(3) 0.0473(19) 0.048(2) -0.0128(15) 0.0108(18) -0.0039(17)
C23 0.053(2) 0.117(4) 0.066(3) 0.000(2) 0.0242(18) -0.016(2)

loop_
_atom_type_symbol
_atom_type_description
_atom_type_scat_dispersion_real
_atom_type_scat_dispersion_imag
_atom_type_scat_source
C C 0.0181 0.0091 'International Tables Vol C Tables 4.2.6.8 and 6.1.1.4'
H H 0.0000 0.0000 'International Tables Vol C Tables 4.2.6.8 and 6.1.1.4'
N N 0.0311 0.0180 'International Tables Vol C Tables 4.2.6.8 and 6.1.1.4'
P P 0.2955 0.4335 'International Tables Vol C Tables 4.2.6.8 and 6.1.1.4'
Fe Fe -1.1336 3.1974 'International Tables Vol C Tables 4.2.6.8 and 6.1.1.4'

loop_
_geom_angle_atom_site_label_1
_geom_angle_atom_site_label_2
_geom_angle_atom_site_label_3
_geom_angle
_geom_angle_site_symmetry_1
_geom_angle_site_symmetry_3
N2 Fe1 N1 94.18(9) . .
N2 Fe1 P3 124.68(7) . .
N1 Fe1 P3 125.33(7) . .
N2 Fe1 P3 125.76(7) . 7_566
N1 Fe1 P3 124.33(7) . 7_566
P3 Fe1 P3 65.09(5) . 7_566
N2 Fe1 P1 153.15(7) . 7_566
N1 Fe1 P1 101.45(7) . 7_566
P3 Fe1 P1 61.66(4) . 7_566
P3 Fe1 P1 28.49(5) 7_566 7_566
N2 Fe1 P2 101.22(7) . .
N1 Fe1 P2 153.58(7) . .
P3 Fe1 P2 61.10(4) . .
P3 Fe1 P2 30.43(5) 7_566 .
P1 Fe1 P2 56.85(5) 7_566 .
N2 Fe1 P1 102.71(7) . .
N1 Fe1 P1 152.90(7) . .
P3 Fe1 P1 28.24(5) . .
P3 Fe1 P1 60.62(4) 7_566 .
P1 Fe1 P1 72.14(5) 7_566 .
P2 Fe1 P1 41.96(5) . .
N2 Fe1 P2 153.96(7) . 7_566
N1 Fe1 P2 101.48(7) . 7_566
P3 Fe1 P2 30.18(5) . 7_566
P3 Fe1 P2 60.10(4) 7_566 7_566
P1 Fe1 P2 41.96(5) 7_566 7_566
P2 Fe1 P2 73.12(5) . 7_566
P1 Fe1 P2 55.75(4) . 7_566
P3 P1 P2 109.96(12) . .
P3 P1 P2 19.11(8) . 7_566
P2 P1 P2 91.06(8) . 7_566
P3 P1 Fe1 72.73(9) . 7_566
P2 P1 Fe1 70.83(6) . 7_566
P2 P1 Fe1 61.93(5) 7_566 7_566
P3 P1 P3 80.34(10) . 7_566
P2 P1 P3 29.74(6) . 7_566
P2 P1 P3 61.35(6) 7_566 7_566
Fe1 P1 P3 57.32(4) 7_566 7_566
P3 P1 Fe1 69.41(8) . .
P2 P1 Fe1 68.14(6) . .
P2 P1 Fe1 62.44(4) 7_566 .
Fe1 P1 Fe1 107.86(5) 7_566 .
P3 P1 Fe1 57.47(4) 7_566 .
C1 N1 C4 117.2(2) . .
C1 N1 Fe1 123.36(17) . .
C4 N1 Fe1 119.36(15) . .
N1 C1 C2 125.4(2) . .
P3 P2 P1 106.55(11) 7_566 .
P3 P2 P1 17.80(7) 7_566 7_566
P1 P2 P1 88.94(8) . 7_566
P3 P2 P3 79.51(9) 7_566 .
P1 P2 P3 27.15(6) . .
P1 P2 P3 61.83(6) 7_566 .
P3 P2 Fe1 71.25(8) 7_566 .
P1 P2 Fe1 69.90(6) . .
P1 P2 Fe1 61.22(5) 7_566 .
P3 P2 Fe1 57.25(4) . .
P3 P2 Fe1 68.27(7) 7_566 7_566
P1 P2 Fe1 67.21(6) . 7_566
P1 P2 Fe1 61.81(5) 7_566 7_566
P3 P2 Fe1 57.42(4) . 7_566
Fe1 P2 Fe1 106.88(5) . 7_566
C3 N2 C16 115.4(2) . .
C3 N2 Fe1 122.55(18) . .
C16 N2 Fe1 122.05(16) . .
C3 C2 C1 125.0(2) . .
P1 P3 P2 143.09(14) . 7_566
P1 P3 Fe1 82.35(9) . .
P2 P3 Fe1 81.55(8) 7_566 .
P1 P3 Fe1 78.78(9) . 7_566
P2 P3 Fe1 78.32(8) 7_566 7_566
Fe1 P3 Fe1 114.91(5) . 7_566
P1 P3 P2 42.89(9) . .
P2 P3 P2 100.49(9) 7_566 .
Fe1 P3 P2 61.65(4) . .
Fe1 P3 P2 62.48(4) 7_566 .
P1 P3 P1 99.66(10) . 7_566
P2 P3 P1 43.71(8) 7_566 7_566
Fe1 P3 P1 61.02(4) . 7_566
Fe1 P3 P1 61.92(4) 7_566 7_566
P2 P3 P1 56.83(5) . 7_566
P1 P3 P3 72.25(10) . 7_566
P2 P3 P3 71.03(9) 7_566 7_566
Fe1 P3 P3 57.98(5) . 7_566
Fe1 P3 P3 56.93(5) 7_566 7_566
P2 P3 P3 29.45(5) . 7_566
P1 P3 P3 27.41(5) 7_566 7_566
N2 C3 C2 126.6(2) . .
C9 C4 C5 122.0(2) . .
C9 C4 N1 119.7(2) . .
C5 C4 N1 118.3(2) . .
C6 C5 C4 117.6(3) . .
C6 C5 C13 120.5(3) . .
C4 C5 C13 121.9(3) . .
C7 C6 C5 120.8(3) . .
C6 C7 C8 120.5(3) . .
C7 C8 C9 121.0(3) . .
C8 C9 C4 118.0(3) . .
C8 C9 C10 120.3(3) . .
C4 C9 C10 121.6(2) . .
C9 C10 C12 110.0(3) . .
C9 C10 C11 113.7(3) . .
C12 C10 C11 109.5(4) . .
C5 C13 C15 112.5(3) . .
C5 C13 C14 110.5(3) . .
C15 C13 C14 112.1(4) . .
C17 C16 C21 122.0(3) . .
C17 C16 N2 120.2(2) . .
C21 C16 N2 117.8(2) . .
C18 C17 C16 117.7(3) . .
C18 C17 C25 120.9(3) . .
C16 C17 C25 121.4(2) . .
C19 C18 C17 121.6(3) . .
C18 C19 C20 119.6(3) . .
C19 C20 C21 121.4(3) . .
C20 C21 C16 117.6(3) . .
C20 C21 C22 121.2(3) . .
C16 C21 C22 121.3(3) . .
C21 C22 C24 113.7(3) . .
C21 C22 C23 112.4(3) . .
C24 C22 C23 109.9(3) . .
C17 C25 C26 112.8(3) . .
C17 C25 C27 110.2(2) . .
C26 C25 C27 110.5(3) . .

loop_
_geom_bond_atom_site_label_1
_geom_bond_atom_site_label_2
_geom_bond_distance
_geom_bond_site_symmetry_2
Fe1 N2 1.951(2) .
Fe1 N1 1.962(2) .
Fe1 P3 2.2089(12) .
Fe1 P3 2.2348(12) 7_566
Fe1 P1 2.2956(13) 7_566
Fe1 P2 2.3112(13) .
Fe1 P1 2.3386(12) .
Fe1 P2 2.3520(12) 7_566
P1 P3 1.1164(19) .
P1 P2 1.6648(18) .
P1 P2 2.1931(18) 7_566
P1 Fe1 2.2956(13) 7_566
P1 P3 2.3097(17) 7_566
N1 C1 1.323(3) .
N1 C4 1.436(3) .
C1 C2 1.394(4) .
P2 P3 1.1954(19) 7_566
P2 P1 2.1931(18) 7_566
P2 P3 2.2993(17) .
P2 Fe1 2.3520(12) 7_566
N2 C3 1.326(3) .
N2 C16 1.446(3) .
C2 C3 1.387(4) .
P3 P2 1.1954(19) 7_566
P3 Fe1 2.2348(12) 7_566
P3 P1 2.3097(17) 7_566
P3 P3 2.391(2) 7_566
C4 C9 1.395(4) .
C4 C5 1.408(4) .
C5 C6 1.397(4) .
C5 C13 1.510(4) .
C6 C7 1.378(5) .
C7 C8 1.379(5) .
C8 C9 1.390(4) .
C9 C10 1.517(4) .
C10 C12 1.520(5) .
C10 C11 1.520(5) .
C13 C15 1.519(5) .
C13 C14 1.529(5) .
C16 C17 1.396(4) .
C16 C21 1.412(4) .
C17 C18 1.390(4) .
C17 C25 1.518(4) .
C18 C19 1.384(5) .
C19 C20 1.385(5) .
C20 C21 1.389(4) .
C21 C22 1.514(4) .
C22 C24 1.522(5) .
C22 C23 1.521(5) .
C25 C26 1.523(5) .
C25 C27 1.526(4) .
